data_2007176
loop_
_publ_author_name
'H\"ohling, Matthias'
'Preetz, Wilhelm'

_publ_section_title
;
 Dipyridiniomethane <i>cis</i>-Dibromotetrafluoroosmate(IV),
 <i>cis</i>-[(C~5~H~5~ N)~2~CH~2~][OsBr~2~F~4~]
;
_journal_issue 4
_journal_name_full 'Acta Crystallographica Section C'
_journal_page_first 481
_journal_page_last 483
_journal_paper_doi 10.1107/S0108270197017174
_journal_volume 54
_journal_year 1998
_chemical_formula_iupac '(C11 H12 N2)[OsBr2 F4]'
_chemical_formula_structural
;
cis-[(C~5~H~5~N)~2~CH~2~][OsF~4~Br~2~]
;
_chemical_formula_sum 'C11 H12 Br2 F4 N2 Os'
_chemical_formula_weight 598.25
_chemical_name_systematic
;
Dipyridinomethane cis-Dibromotetrafluoroosmate(IV)
;
_space_group_IT_number 13
_symmetry_cell_setting monoclinic
_symmetry_space_group_name_Hall '-P 2yac'
_symmetry_space_group_name_H-M 'P 1 2/n 1'
_audit_creation_method 'manual editing of cif file (SHELX97)'
_cell_angle_alpha 90.000(8)
_cell_angle_beta 90.32(3)
_cell_angle_gamma 90.00(2)
_cell_formula_units_Z 4
_cell_length_a 7.080(3)
_cell_length_b 6.8203(5)
_cell_length_c 29.473(4)
_cell_measurement_reflns_used 25
_cell_measurement_temperature 208(2)
_cell_measurement_theta_max 12.013
_cell_measurement_theta_min 6.336
_cell_volume 1423.2(6)
_computing_cell_refinement CAD-4-PC
_computing_data_collection 'CAD-4-PC (Enraf-Nonius, 1993)'
_computing_data_reduction 'MolEN (Fair, 1990)'
_computing_molecular_graphics 'ORTEPII (Johnson, 1976)'
_computing_publication_material SHELXL97
_computing_structure_refinement 'SHELXL97 (Sheldrick, 1997)'
_computing_structure_solution 'SIR92 (Altomare et al., 1992)'
_diffrn_ambient_temperature 208(2)
_diffrn_measured_fraction_theta_full .903
_diffrn_measured_fraction_theta_max .903
_diffrn_measurement_device_type
;
Enraf-Nonius CAD4-Turbo four-circle diffractometer
;
_diffrn_measurement_method \w--2\q
_diffrn_radiation_monochromator graphite
_diffrn_radiation_source 'fine-focus sealed tube'
_diffrn_radiation_type MoK\a
_diffrn_radiation_wavelength 0.71069
_diffrn_reflns_av_R_equivalents 0.0310
_diffrn_reflns_av_sigmaI/netI 0.0305
_diffrn_reflns_limit_h_max 8
_diffrn_reflns_limit_h_min 0
_diffrn_reflns_limit_k_max 8
_diffrn_reflns_limit_k_min 0
_diffrn_reflns_limit_l_max 34
_diffrn_reflns_limit_l_min -34
_diffrn_reflns_number 2718
_diffrn_reflns_theta_full 25.07
_diffrn_reflns_theta_max 25.07
_diffrn_reflns_theta_min 2.76
_diffrn_standards_decay_% 4.5
_diffrn_standards_interval_time 250
_diffrn_standards_number 3
_exptl_absorpt_coefficient_mu 14.610
_exptl_absorpt_correction_T_max 0.23
_exptl_absorpt_correction_T_min 0.17
_exptl_absorpt_correction_type 'psi-scan (North et al., 1968)'
_exptl_crystal_colour red
_exptl_crystal_density_diffrn 2.792
_exptl_crystal_density_meas ?
_exptl_crystal_description prism
_exptl_crystal_F_000 1096
_exptl_crystal_size_max 0.30
_exptl_crystal_size_mid 0.15
_exptl_crystal_size_min 0.10
_refine_diff_density_max 1.036
_refine_diff_density_min -1.453
_refine_ls_extinction_coef 0.0054(2)
_refine_ls_extinction_method SHELXL97_(Sheldrick,_1997)
_refine_ls_goodness_of_fit_ref 1.170
_refine_ls_hydrogen_treatment constr_(riding)
_refine_ls_matrix_type full
_refine_ls_number_parameters 183
_refine_ls_number_reflns 2501
_refine_ls_number_restraints 0
_refine_ls_restrained_S_all 1.170
_refine_ls_R_factor_all 0.0430
_refine_ls_R_factor_obs .0261
_refine_ls_shift/su_max 0.001
_refine_ls_shift/su_mean 0.000
_refine_ls_structure_factor_coef Fsqd
_refine_ls_weighting_details 'w  = 1/[\s^2^(Fo^2^)+(0.0313P)^2^+6.6890P] where P=(Fo^2^+2Fc^2^)/3'
_refine_ls_weighting_scheme calc
_refine_ls_wR_factor_obs .0616
_refine_ls_wR_factor_ref 0.0734
_reflns_number_gt 2084
_reflns_number_total 2501
_reflns_threshold_expression I>2\s(I)
_cod_data_source_file jz1245.cif
_cod_data_source_block f4br2
_cod_depositor_comments
;
The following automatic conversions were performed:

'_exptl_crystal_density_meas' value 'not measured' was changed to '?'
- the value is perceived as not measured.

Automatic conversion script
Id: cif_fix_values 3008 2015-01-20 13:52:24Z robertas 

The following automatic conversions were performed:

'_refine_ls_weighting_scheme' value 'calc w =
1/[\s^2^(Fo^2^)+(0.0313P)^2^+6.6890P] where P=(Fo^2^+2Fc^2^)/3' was
changed to 'calc'. New tag '_refine_ls_weighting_details' was
created. The value of the new tag was set to 'w =
1/[\s^2^(Fo^2^)+(0.0313P)^2^+6.6890P] where P=(Fo^2^+2Fc^2^)/3'.

Automatic conversion script
Id: cif_fix_values 3143 2015-03-26 13:38:13Z robertas 
;
_cod_original_cell_volume 1423.1(6)
_cod_original_sg_symbol_H-M 'P 2/n'
_cod_database_code 2007176

loop_
_symmetry_equiv_pos_as_xyz
'x, y, z'
'-x+1/2, y, -z+1/2'
'-x, -y, -z'
'x-1/2, -y, z-1/2'

loop_
_atom_site_label
_atom_site_fract_x
_atom_site_fract_y
_atom_site_fract_z
_atom_site_U_iso_or_equiv
_atom_site_adp_type
_atom_site_calc_flag
_atom_site_refinement_flags
_atom_site_occupancy
_atom_site_disorder_assembly
_atom_site_disorder_group
_atom_site_type_symbol
Os .89748(4) .35964(4) .362292(9) .02015(13) Uani d . 1 . . Os
Br1 1.04187(11) .2832(2) .43653(3) .0413(2) Uani d . 1 . . Br
Br2 .57764(10) .37326(11) .39502(2) .0286(2) Uani d . 1 . . Br
F1 .7944(7) .4117(7) .3028(2) .0408(11) Uani d . 1 . . F
F2 1.1450(6) .3489(7) .3323(2) .0388(11) Uani d . 1 . . F
F3 .9346(7) .6378(6) .3705(2) .0430(12) Uani d . 1 . . F
F4 .8698(6) .0835(6) .3497(2) .0331(10) Uani d . 1 . . F
N1 .3861(8) .8565(8) .4044(2) .0208(12) Uani d . 1 . . N
C11 .2811(10) .7748(11) .4377(2) .026(2) Uani d . 1 . . C
H11 .1516 .7520 .4329 .032 Uiso calc R 1 . . H
C12 .3631(13) .7254(12) .4784(3) .038(2) Uani d . 1 . . C
H12 .2909 .6685 .5016 .045 Uiso calc R 1 . . H
C13 .5517(12) .7601(12) .4846(3) .036(2) Uani d . 1 . . C
H13 .6086 .7326 .5128 .043 Uiso calc R 1 . . H
C14 .6581(11) .8350(10) .4500(3) .031(2) Uani d . 1 . . C
H14 .7886 .8537 .4540 .037 Uiso calc R 1 . . H
C15 .5726(11) .8831(10) .4089(3) .027(2) Uani d . 1 . . C
H15 .6443 .9333 .3848 .032 Uiso calc R 1 . . H
N2 .3827(8) .8934(8) .3216(2) .0222(13) Uani d . 1 . . N
C21 .4422(11) 1.0458(11) .2964(2) .032(2) Uani d . 1 . . C
H21 .4328 1.1739 .3080 .038 Uiso calc R 1 . . H
C22 .5165(12) 1.0160(12) .2539(3) .037(2) Uani d . 1 . . C
H22 .5547 1.1222 .2359 .044 Uiso calc R 1 . . H
C23 .5335(11) .8264(12) .2387(3) .035(2) Uani d . 1 . . C
H23 .5813 .8025 .2095 .042 Uiso calc R 1 . . H
C24 .4812(12) .6711(12) .2656(3) .037(2) Uani d . 1 . . C
H24 .4983 .5413 .2557 .044 Uiso calc R 1 . . H
C25 .4034(11) .7094(11) .3074(3) .033(2) Uani d . 1 . . C
H25 .3647 .6051 .3260 .039 Uiso calc R 1 . . H
CM .2840(10) .9355(12) .3649(2) .029(2) Uani d . 1 . . C
HM1 .2704 1.0777 .3684 .035 Uiso calc R 1 . . H
HM2 .1571 .8783 .3637 .035 Uiso calc R 1 . . H

loop_
_atom_site_aniso_label
_atom_site_aniso_U_11
_atom_site_aniso_U_22
_atom_site_aniso_U_33
_atom_site_aniso_U_12
_atom_site_aniso_U_13
_atom_site_aniso_U_23
Os .02116(18) .01939(18) .01993(18) -.00091(11) .00251(10) .00145(11)
Br1 .0325(4) .0650(6) .0265(4) .0039(4) -.0056(3) .0020(4)
Br2 .0246(4) .0304(4) .0308(4) .0025(3) .0045(3) -.0022(3)
F1 .047(3) .053(3) .022(2) .007(2) -.0059(19) .010(2)
F2 .027(2) .042(3) .048(3) -.001(2) .014(2) .004(2)
F3 .049(3) .019(2) .061(3) -.004(2) .005(2) .001(2)
F4 .041(2) .018(2) .040(3) -.0014(18) .009(2) -.0073(19)
N1 .023(3) .022(3) .017(3) .002(2) .002(2) -.001(2)
C11 .027(4) .029(4) .023(4) -.005(3) .010(3) .003(3)
C12 .053(5) .042(5) .019(4) -.003(4) .016(3) .009(4)
C13 .042(5) .042(5) .022(4) .009(4) -.004(3) -.002(4)
C14 .027(4) .022(4) .043(5) .001(3) -.004(3) -.001(3)
C15 .033(4) .018(4) .029(4) -.004(3) .005(3) .000(3)
N2 .023(3) .026(3) .017(3) .007(2) -.002(2) .000(2)
C21 .050(5) .019(4) .025(4) .000(3) -.003(3) .006(3)
C22 .043(5) .037(5) .030(4) .000(4) .005(4) .014(4)
C23 .028(4) .048(5) .028(4) .008(4) -.002(3) -.003(4)
C24 .044(5) .040(5) .026(4) .013(4) -.003(4) -.008(4)
C25 .038(4) .025(4) .035(4) .012(3) -.006(3) .002(3)
CM .026(4) .036(4) .026(4) .007(3) .006(3) .011(3)

loop_
_atom_type_symbol
_atom_type_description
_atom_type_scat_dispersion_real
_atom_type_scat_dispersion_imag
_atom_type_scat_source
C C .0033 .0016 'International Tables Vol C Tables 4.2.6.8 and 6.1.1.4'
Br Br -.2901 2.4595 'International Tables Vol C Tables 4.2.6.8 and 6.1.1.4'
Os Os -1.2165 7.6030 'International Tables Vol C Tables 4.2.6.8 and 6.1.1.4'
F F .0171 .0103 'International Tables Vol C Tables 4.2.6.8 and 6.1.1.4'
H H .0000 .0000 'International Tables Vol C Tables 4.2.6.8 and 6.1.1.4'
N N .0061 .0033 'International Tables Vol C Tables 4.2.6.8 and 6.1.1.4'

loop_
_geom_angle_atom_site_label_1
_geom_angle_atom_site_label_2
_geom_angle_atom_site_label_3
_geom_angle
_geom_angle_publ_flag
F1 Os F4 88.1(2) y
F1 Os F3 89.1(2) y
F4 Os F3 175.6(2) y
F1 Os F2 86.1(2) y
F4 Os F2 88.1(2) y
F3 Os F2 88.4(2) y
F1 Os Br1 177.10(10) y
F4 Os Br1 90.40(10) y
F3 Os Br1 92.4(2) y
F2 Os Br1 91.4(2) y
F1 Os Br2 90.3(2) y
F4 Os Br2 91.10(10) y
F3 Os Br2 92.2(2) y
F2 Os Br2 176.40(10) y
Br1 Os Br2 92.18(4) y
C15 N1 C11 121.9(6) ?
C15 N1 CM 120.7(6) ?
C11 N1 CM 117.1(6) ?
N1 C11 C12 120.2(7) ?
N1 C11 H11 119.9 ?
C12 C11 H11 119.9 ?
C13 C12 C11 118.9(7) ?
C13 C12 H12 120.6 ?
C11 C12 H12 120.6 ?
C12 C13 C14 120.3(7) ?
C12 C13 H13 119.8 ?
C14 C13 H13 119.8 ?
C13 C14 C15 119.9(7) ?
C13 C14 H14 120.1 ?
C15 C14 H14 120.1 ?
N1 C15 C14 118.6(7) ?
N1 C15 H15 120.7 ?
C14 C15 H15 120.7 ?
C25 N2 C21 121.3(6) ?
C25 N2 CM 120.3(6) ?
C21 N2 CM 118.3(6) ?
N2 C21 C22 120.6(7) ?
N2 C21 H21 119.7 ?
C22 C21 H21 119.7 ?
C23 C22 C21 118.1(7) ?
C23 C22 H22 120.9 ?
C21 C22 H22 120.9 ?
C22 C23 C24 120.7(7) ?
C22 C23 H23 119.6 ?
C24 C23 H23 119.6 ?
C25 C24 C23 118.7(8) ?
C25 C24 H24 120.6 ?
C23 C24 H24 120.6 ?
N2 C25 C24 120.3(7) ?
N2 C25 H25 119.8 ?
C24 C25 H25 119.8 ?
N1 CM N2 112.2(6) y
N1 CM HM1 109.2 ?
N2 CM HM1 109.2 ?
N1 CM HM2 109.2 ?
N2 CM HM2 109.2 ?
HM1 CM HM2 107.9 ?

loop_
_geom_bond_atom_site_label_1
_geom_bond_atom_site_label_2
_geom_bond_site_symmetry_2
_geom_bond_distance
_geom_bond_publ_flag
Os F1 . 1.928(4) y
Os F4 . 1.929(4) y
Os F3 . 1.930(4) y
Os F2 . 1.968(4) y
Os Br1 . 2.4660(10) y
Os Br2 . 2.4680(10) y
N1 C15 . 1.338(10) ?
N1 C11 . 1.355(9) ?
N1 CM . 1.469(9) ?
C11 C12 . 1.371(11) ?
C11 H11 . .9400 ?
C12 C13 . 1.367(12) ?
C12 H12 . .9400 ?
C13 C14 . 1.371(11) ?
C13 H13 . .9400 ?
C14 C15 . 1.389(11) ?
C14 H14 . .9400 ?
C15 H15 . .9400 ?
N2 C25 . 1.331(9) ?
N2 C21 . 1.346(9) ?
N2 CM . 1.487(9) ?
C21 C22 . 1.376(11) ?
C21 H21 . .9400 ?
C22 C23 . 1.374(12) ?
C22 H22 . .9400 ?
C23 C24 . 1.376(12) ?
C23 H23 . .9400 ?
C24 C25 . 1.376(11) ?
C24 H24 . .9400 ?
C25 H25 . .9400 ?
CM HM1 . .9800 ?
CM HM2 . .9800 ?
